data_7221014
loop_
_publ_author_name
'Bhuvanesh, N.S.P.'
'Fourquet, J.L.'
'Duroy, H.'
'Crosnier-Lopez, M.P.'

_publ_section_title
;
 Synthesis and structure of novel layered perovskite oxides: Li2 La1.78
 Nb0.66 Ti2.34 O10, and a new family, Li2 (A0.5n Bn O3n+1)
;
_journal_name_full 'Journal of Materials Chemistry'
_journal_page_first 3093
_journal_page_last 3100
_journal_volume 9
_journal_year 1999
_chemical_formula_sum 'La1.72 Li2 Nb0.66 O10 Ti2.34'
_chemical_name_systematic 'Li2 La1.72 ((Nb0.66 Ti2.34) O10)'
_space_group_IT_number 138
_symmetry_space_group_name_Hall '-P 4ac 2ac'
_symmetry_space_group_name_H-M 'P 42/n c m :2'
_cell_angle_alpha 90
_cell_angle_beta 90
_cell_angle_gamma 90
_cell_formula_units_Z 4
_cell_length_a 5.473
_cell_length_b 5.473
_cell_length_c 26.331
_cell_volume 788.712
_citation_journal_id_ASTM JMACEP
_cod_data_source_file Bhuvanesh_JMACEP_1999_142.cif
_cod_data_source_block La1.72Li2Nb0.66O10Ti2.34
_cod_original_cell_volume 788.7116
_cod_database_code 7221014

loop_
_symmetry_equiv_pos_as_xyz
x,y,z
-y+1/2,x,z+1/2
-x+1/2,-y+1/2,z
y,-x+1/2,z+1/2
x+1/2,-y,-z+1/2
y+1/2,x+1/2,-z
-x,y+1/2,-z+1/2
-y,-x,-z
-x,-y,-z
y-1/2,-x,-z-1/2
x-1/2,y-1/2,-z
-y,x-1/2,-z-1/2
-x-1/2,y,z-1/2
-y-1/2,-x-1/2,z
x,-y-1/2,z-1/2
y,x,z

loop_
_atom_site_label
_atom_site_type_symbol
_atom_site_fract_x
_atom_site_fract_y
_atom_site_fract_z
_atom_site_occupancy
_atom_site_U_iso_or_equiv
O6 O-2 0.1918 0.6918 0 0.5 0.0
O1 O-2 0.25 0.25 0.1488 1 0.0
Ti1 Ti+4 0.5016 0.5016 0.15832 0.69 0.0
O5 O-2 0.75 0.25 0.1478 1 0.0
Nb2 Nb+5 0 0 0 0.04 0.0
Li2 Li+1 0.75 0.25 0.25 1 0.0
O4 O-2 0.75 0.75 0.1381 1 0.0
Nb1 Nb+5 0.5016 0.5016 0.15832 0.31 0.0
Ti2 Ti+4 0 0 0 0.96 0.0
O7 O-2 0.2845 0.2155 0.9945 0.5 0.0
O3 O-2 0.0189 0.0189 0.072 1 0.0
La1 La+3 0.4972 0.0028 0.07962 0.86 0.0
O2 O-2 0.0112 0.4888 0.274 1 0.0
Li1 Li+1 0.75 0.75 0.2563 1 0.0
